data_7706950
loop_
_publ_author_name
'Garg, Shipra'
'Unruh, Daniel K.'
'Krempner, Clemens'

_publ_section_title
;
 Synthesis, structures and catalytic activity of some BINOL based
 boronates and boronium salts.
;
_journal_issue 14
_journal_name_full 'Dalton transactions (Cambridge, England : 2003)'
_journal_page_first 5044
_journal_page_last 5049
_journal_paper_doi 10.1039/d1dt00842k
_journal_volume 50
_journal_year 2021
_chemical_formula_moiety 'C81 H60 B2 N2 O6, 4(C6 H6)'
_chemical_formula_sum 'C105 H84 B2 N2 O6'
_chemical_formula_weight 1491.36
_space_group_crystal_system triclinic
_space_group_IT_number 1
_space_group_name_Hall 'P 1'
_space_group_name_H-M_alt 'P 1'
_atom_sites_solution_hydrogens geom
_atom_sites_solution_primary dual
_audit_creation_date 2021-01-15
_audit_creation_method
;
Olex2 1.3-ac4
(compiled 2020.03.28 svn.rd84adfe8 for Rigaku Oxford Diffraction, GUI svn.r6032)
;
_audit_update_record
;
2021-02-01 deposited with the CCDC.	2021-03-23 downloaded from the CCDC.
;
_cell_angle_alpha 62.145(2)
_cell_angle_beta 87.982(2)
_cell_angle_gamma 66.868(2)
_cell_formula_units_Z 1
_cell_length_a 11.5215(17)
_cell_length_b 14.608(2)
_cell_length_c 14.677(2)
_cell_measurement_reflns_used 9990
_cell_measurement_temperature 100(2)
_cell_measurement_theta_max 24.96
_cell_measurement_theta_min 2.21
_cell_volume 1974.7(5)
_computing_cell_refinement 'SAINT V8.38A (Bruker, 2018)'
_computing_data_reduction 'SAINT V8.38A (Bruker, 2018)'
_computing_molecular_graphics 'Olex2 1.3-ac4 (Dolomanov et al., 2009)'
_computing_publication_material 'Olex2 1.3-ac4 (Dolomanov et al., 2009)'
_computing_structure_refinement 'XL  (Sheldrick, 2008)'
_computing_structure_solution 'SHELXT 2014/5 (Sheldrick, 2014)'
_diffrn_ambient_temperature 100.0
_diffrn_measured_fraction_theta_full 1.000
_diffrn_measured_fraction_theta_max 0.997
_diffrn_measurement_device_type 'Bruker APEX-II CCD'
_diffrn_measurement_method '\f and \w scans'
_diffrn_radiation_type MoK\a
_diffrn_radiation_wavelength 0.71073
_diffrn_reflns_av_R_equivalents 0.0353
_diffrn_reflns_av_unetI/netI 0.0478
_diffrn_reflns_Laue_measured_fraction_full 1.000
_diffrn_reflns_Laue_measured_fraction_max 0.997
_diffrn_reflns_limit_h_max 14
_diffrn_reflns_limit_h_min -14
_diffrn_reflns_limit_k_max 18
_diffrn_reflns_limit_k_min -18
_diffrn_reflns_limit_l_max 18
_diffrn_reflns_limit_l_min -18
_diffrn_reflns_number 47001
_diffrn_reflns_point_group_measured_fraction_full 0.996
_diffrn_reflns_point_group_measured_fraction_max 0.994
_diffrn_reflns_theta_full 25.242
_diffrn_reflns_theta_max 27.212
_diffrn_reflns_theta_min 1.596
_diffrn_source_current 30.0
_diffrn_source_power 1.35
_diffrn_source_voltage 45.0
_diffrn_standards_number 0
_exptl_absorpt_coefficient_mu 0.076
_exptl_absorpt_correction_T_max 0.7455
_exptl_absorpt_correction_T_min 0.7196
_exptl_absorpt_correction_type multi-scan
_exptl_absorpt_process_details
;
SADABS-2016/2 (Bruker,2016/2) was used for absorption correction.
wR2(int) was 0.0282 before and 0.0240 after correction.
The Ratio of minimum to maximum transmission is 0.9653.
The \l/2 correction factor is Not present.
;
_exptl_crystal_colour 'clear colourless'
_exptl_crystal_colour_lustre clear
_exptl_crystal_colour_primary colourless
_exptl_crystal_density_diffrn 1.254
_exptl_crystal_description block
_exptl_crystal_F_000 786
_exptl_crystal_recrystallization_method 'Re-crystallisation from solvent: Benzene'
_exptl_crystal_size_max 0.485
_exptl_crystal_size_mid 0.31
_exptl_crystal_size_min 0.105
_refine_diff_density_max 0.160
_refine_diff_density_min -0.171
_refine_diff_density_rms 0.033
_refine_ls_abs_structure_details
;
 Refined as an inversion twin.
;
_refine_ls_abs_structure_Flack 0.4(8)
_refine_ls_extinction_method none
_refine_ls_goodness_of_fit_ref 1.030
_refine_ls_hydrogen_treatment constr
_refine_ls_matrix_type full
_refine_ls_number_parameters 1105
_refine_ls_number_reflns 17471
_refine_ls_number_restraints 255
_refine_ls_restrained_S_all 1.031
_refine_ls_R_factor_all 0.0515
_refine_ls_R_factor_gt 0.0394
_refine_ls_shift/su_max 0.001
_refine_ls_shift/su_mean 0.000
_refine_ls_structure_factor_coef Fsqd
_refine_ls_weighting_details 'w=1/[\s^2^(Fo^2^)+(0.0399P)^2^+0.0462P] where P=(Fo^2^+2Fc^2^)/3'
_refine_ls_weighting_scheme calc
_refine_ls_wR_factor_gt 0.0806
_refine_ls_wR_factor_ref 0.0862
_reflns_Friedel_coverage 0.993
_reflns_Friedel_fraction_full 0.993
_reflns_Friedel_fraction_max 0.990
_reflns_number_gt 14729
_reflns_number_total 17471
_reflns_threshold_expression 'I > 2\s(I)'
_cod_data_source_file d1dt00842k2.cif
_cod_data_source_block R-9
_cod_depositor_comments 'Adding full bibliography for 7706949--7706955.cif.'
_cod_database_code 7706950
_shelx_shelxl_version_number 2018/3
_shelx_space_group_comment
;
The symmetry employed for this shelxl refinement is uniquely defined
by the following loop, which should always be used as a source of
symmetry information in preference to the above space-group names.
They are only intended as comments.
;
_shelx_estimated_absorpt_t_max 0.992
_shelx_estimated_absorpt_t_min 0.964
_olex2_refinement_description
;
1. Twinned data refinement
 Scales: 0.6(8)
 0.4(8)
2. Fixed Uiso
 At 1.2 times of:
  All C(H) groups
 At 1.5 times of:
  All C(H,H,H) groups
3. Uiso/Uaniso restraints and constraints
C94A \\sim C95A \\sim C96A \\sim C97A \\sim C98A \\sim C99A \\sim C94B \\sim
C95B \\sim C96B \\sim C97B \\sim C98B \\sim C99B: within 2A with sigma of 0.01
and sigma for terminal atoms of 0.04 within 2A
4. Rigid body (RIGU) restrains
 C94A, C95A, C96A, C97A, C98A, C99A, C94B, C95B, C96B, C97B, C98B, C99B
 with sigma for 1-2 distances of 0.001 and sigma for 1-3 distances of 0.001
5. Others
 Sof(C98B)=Sof(H98B)=Sof(C97B)=Sof(H97B)=Sof(C96B)=Sof(H96B)=Sof(C95B)=
 Sof(H95B)=Sof(C94B)=Sof(H94B)=Sof(C99B)=Sof(H99B)=1-FVAR(1)
 Sof(C98A)=Sof(H98A)=Sof(C97A)=Sof(H97A)=Sof(C96A)=Sof(H96A)=Sof(C95A)=
 Sof(H95A)=Sof(C94A)=Sof(H94A)=Sof(C99A)=Sof(H99A)=FVAR(1)
 Sof(C106)=Sof(H106)=Sof(C107)=Sof(H107)=Sof(C108)=Sof(H108)=Sof(C109)=
 Sof(H109)=Sof(C110)=Sof(H110)=Sof(C111)=Sof(H111)=1-FVAR(2)
 Sof(C100)=Sof(H100)=Sof(C101)=Sof(H101)=Sof(C102)=Sof(H102)=Sof(C103)=
 Sof(H103)=Sof(C104)=Sof(H104)=Sof(C105)=Sof(H105)=FVAR(2)
6.a Aromatic/amide H refined with riding coordinates:
 C2(H2), C3(H3), C6(H6), C8(H8), C15(H15), C17(H17), C25(H25), C26(H26),
 C27(H27), C28(H28), C30(H30), C31(H31), C34(H34), C35(H35), C37(H37), C38(H38),
  C39(H39), C40(H40), C45(H45), C46(H46), C47(H47), C48(H48), C50(H50),
 C51(H51), C54(H54), C55(H55), C57(H57), C58(H58), C59(H59), C60(H60), C65(H65),
  C66(H66), C67(H67), C68(H68), C70(H70), C71(H71), C74(H74), C75(H75),
 C77(H77), C78(H78), C79(H79), C80(H80), C82(H82), C83(H83), C84(H84), C85(H85),
  C86(H86), C87(H87), C88(H88), C89(H89), C90(H90), C91(H91), C92(H92),
 C93(H93), C98A(H98A), C97A(H97A), C96A(H96A), C95A(H95A), C94A(H94A),
 C99A(H99A), C98B(H98B), C97B(H97B), C96B(H96B), C95B(H95B), C94B(H94B),
 C99B(H99B), C100(H100), C101(H101), C102(H102), C103(H103), C104(H104),
 C105(H105), C106(H106), C107(H107), C108(H108), C109(H109), C110(H110),
 C111(H111)
6.b Fitted hexagon refined as free rotating group:
 C98A(C97A,C96A,C95A,C94A,C99A), C98B(C97B,C96B,C95B,C94B,C99B), C100(C101,
 C102,C103,C104,C105), C106(C107,C108,C109,C110,C111)
6.c Idealised Me refined as rotating group:
 C10(H10A,H10B,H10C), C11(H11A,H11B,H11C), C12(H12A,H12B,H12C), C19(H19A,H19B,
 H19C), C20(H20A,H20B,H20C), C21(H21A,H21B,H21C)
;
_olex2_exptl_crystal_mounting_method 'MiTeGen 200 micron MicroLoop'
_olex2_submission_special_instructions 'No special instructions were received'

loop_
_space_group_symop_operation_xyz
'x, y, z'

loop_
_atom_site_label
_atom_site_type_symbol
_atom_site_fract_x
_atom_site_fract_y
_atom_site_fract_z
_atom_site_U_iso_or_equiv
_atom_site_adp_type
_atom_site_occupancy
_atom_site_site_symmetry_order
_atom_site_calc_flag
_atom_site_refinement_flags_posn
_atom_site_refinement_flags_adp
_atom_site_refinement_flags_occupancy
_atom_site_disorder_assembly
_atom_site_disorder_group
O1 O 0.69826(15) 0.34742(14) 0.54491(12) 0.0195(4) Uani 1 1 d . . . . .
O2 O 0.75978(16) 0.50128(14) 0.51276(13) 0.0197(4) Uani 1 1 d . . . . .
O3 O 0.74780(16) 0.45088(14) 0.38145(12) 0.0206(4) Uani 1 1 d . . . . .
O4 O 0.38682(15) 0.47187(14) 0.48397(13) 0.0205(4) Uani 1 1 d . . . . .
O5 O 0.39639(16) 0.64652(14) 0.43554(13) 0.0213(4) Uani 1 1 d . . . . .
O6 O 0.38750(16) 0.59520(14) 0.30710(13) 0.0220(4) Uani 1 1 d . . . . .
N1 N 1.03290(19) 0.32392(17) 0.48024(16) 0.0202(4) Uani 1 1 d . . . . .
N2 N 0.99911(19) 0.21642(17) 0.62797(15) 0.0192(4) Uani 1 1 d . . . . .
C1 C 0.9374(2) 0.3157(2) 0.53684(18) 0.0173(5) Uani 1 1 d . . . . .
C2 C 1.1496(2) 0.2317(2) 0.5355(2) 0.0263(6) Uani 1 1 d . . . . .
H2 H 1.229665 0.218979 0.512433 0.032 Uiso 1 1 calc R U . . .
C3 C 1.1282(2) 0.1642(2) 0.6274(2) 0.0265(6) Uani 1 1 d . . . . .
H3 H 1.189963 0.093735 0.682068 0.032 Uiso 1 1 calc R U . . .
C4 C 1.0327(2) 0.4194(2) 0.38308(19) 0.0204(5) Uani 1 1 d . . . . .
C5 C 1.0525(2) 0.5041(2) 0.3902(2) 0.0225(6) Uani 1 1 d . . . . .
C6 C 1.0659(2) 0.5892(2) 0.2987(2) 0.0264(6) Uani 1 1 d . . . . .
H6 H 1.077510 0.649066 0.300925 0.032 Uiso 1 1 calc R U . . .
C7 C 1.0628(2) 0.5886(2) 0.2045(2) 0.0291(6) Uani 1 1 d . . . . .
C8 C 1.0469(3) 0.5003(2) 0.2024(2) 0.0295(6) Uani 1 1 d . . . . .
H8 H 1.045491 0.499221 0.138283 0.035 Uiso 1 1 calc R U . . .
C9 C 1.0330(3) 0.4134(2) 0.2909(2) 0.0255(6) Uani 1 1 d . . . . .
C10 C 1.0633(3) 0.5032(2) 0.4924(2) 0.0270(6) Uani 1 1 d . . . . .
H10A H 1.077693 0.569214 0.481113 0.040 Uiso 1 1 calc R U . . .
H10B H 1.135455 0.432466 0.542807 0.040 Uiso 1 1 calc R U . . .
H10C H 0.983698 0.507263 0.519884 0.040 Uiso 1 1 calc R U . . .
C11 C 1.0800(3) 0.6812(3) 0.1070(2) 0.0405(8) Uani 1 1 d . . . . .
H11A H 1.137629 0.646458 0.070018 0.061 Uiso 1 1 calc R U . . .
H11B H 1.116931 0.720667 0.126987 0.061 Uiso 1 1 calc R U . . .
H11C H 0.996385 0.736236 0.060936 0.061 Uiso 1 1 calc R U . . .
C12 C 1.0215(3) 0.3168(3) 0.2859(2) 0.0355(7) Uani 1 1 d . . . . .
H12A H 0.930735 0.332594 0.275118 0.053 Uiso 1 1 calc R U . . .
H12B H 1.066770 0.245315 0.351747 0.053 Uiso 1 1 calc R U . . .
H12C H 1.059657 0.309362 0.227556 0.053 Uiso 1 1 calc R U . . .
C13 C 0.9552(2) 0.1671(2) 0.72608(19) 0.0202(5) Uani 1 1 d . . . . .
C14 C 0.9764(2) 0.1942(2) 0.80165(19) 0.0219(5) Uani 1 1 d . . . . .
C15 C 0.9475(2) 0.1376(2) 0.8995(2) 0.0250(6) Uani 1 1 d . . . . .
H15 H 0.961603 0.153671 0.952684 0.030 Uiso 1 1 calc R U . . .
C16 C 0.8982(3) 0.0576(2) 0.9216(2) 0.0274(6) Uani 1 1 d . . . . .
C17 C 0.8827(2) 0.0320(2) 0.8444(2) 0.0254(6) Uani 1 1 d . . . . .
H17 H 0.850231 -0.023145 0.859301 0.031 Uiso 1 1 calc R U . . .
C18 C 0.9127(2) 0.0840(2) 0.7459(2) 0.0221(5) Uani 1 1 d . . . . .
C19 C 1.0217(3) 0.2853(2) 0.7769(2) 0.0292(6) Uani 1 1 d . . . . .
H19A H 1.101860 0.267715 0.749751 0.044 Uiso 1 1 calc R U . . .
H19B H 1.036607 0.288070 0.840725 0.044 Uiso 1 1 calc R U . . .
H19C H 0.956273 0.359679 0.724029 0.044 Uiso 1 1 calc R U . . .
C20 C 0.8614(3) 0.0021(3) 1.0270(2) 0.0366(7) Uani 1 1 d . . . . .
H20A H 0.788614 0.060197 1.034798 0.055 Uiso 1 1 calc R U . . .
H20B H 0.934515 -0.032695 1.082739 0.055 Uiso 1 1 calc R U . . .
H20C H 0.837168 -0.057033 1.031907 0.055 Uiso 1 1 calc R U . . .
C21 C 0.9012(3) 0.0522(2) 0.6640(2) 0.0279(6) Uani 1 1 d . . . . .
H21A H 0.823434 0.111083 0.611536 0.042 Uiso 1 1 calc R U . . .
H21B H 0.896266 -0.021621 0.697154 0.042 Uiso 1 1 calc R U . . .
H21C H 0.976508 0.046591 0.629994 0.042 Uiso 1 1 calc R U . . .
C22 C 0.6491(2) 0.3283(2) 0.63457(18) 0.0175(5) Uani 1 1 d . . . . .
C23 C 0.5587(2) 0.2839(2) 0.65262(18) 0.0177(5) Uani 1 1 d . . . . .
C24 C 0.5112(2) 0.2561(2) 0.74844(19) 0.0190(5) Uani 1 1 d . . . . .
C25 C 0.4168(2) 0.2125(2) 0.7707(2) 0.0233(6) Uani 1 1 d . . . . .
H25 H 0.381420 0.203580 0.719426 0.028 Uiso 1 1 calc R U . . .
C26 C 0.3762(3) 0.1831(2) 0.8650(2) 0.0267(6) Uani 1 1 d . . . . .
H26 H 0.313481 0.153531 0.878542 0.032 Uiso 1 1 calc R U . . .
C27 C 0.4263(3) 0.1960(2) 0.9422(2) 0.0296(6) Uani 1 1 d . . . . .
H27 H 0.398361 0.174353 1.007707 0.036 Uiso 1 1 calc R U . . .
C28 C 0.5148(3) 0.2398(2) 0.9224(2) 0.0257(6) Uani 1 1 d . . . . .
H28 H 0.547457 0.249256 0.974347 0.031 Uiso 1 1 calc R U . . .
C29 C 0.5591(2) 0.2715(2) 0.82596(19) 0.0211(5) Uani 1 1 d . . . . .
C30 C 0.6472(2) 0.3212(2) 0.80227(19) 0.0205(5) Uani 1 1 d . . . . .
H30 H 0.677843 0.334074 0.852425 0.025 Uiso 1 1 calc R U . . .
C31 C 0.6894(2) 0.3510(2) 0.70888(19) 0.0194(5) Uani 1 1 d . . . . .
H31 H 0.745903 0.387125 0.693674 0.023 Uiso 1 1 calc R U . . .
C32 C 0.5062(2) 0.2728(2) 0.56925(18) 0.0176(5) Uani 1 1 d . . . . .
C33 C 0.4236(2) 0.3702(2) 0.48182(19) 0.0186(5) Uani 1 1 d . . . . .
C34 C 0.3743(2) 0.3681(2) 0.39678(19) 0.0207(5) Uani 1 1 d . . . . .
H34 H 0.317992 0.437228 0.337377 0.025 Uiso 1 1 calc R U . . .
C35 C 0.4084(2) 0.2655(2) 0.4010(2) 0.0227(6) Uani 1 1 d . . . . .
H35 H 0.376234 0.263837 0.343295 0.027 Uiso 1 1 calc R U . . .
C36 C 0.4905(2) 0.1617(2) 0.4890(2) 0.0218(5) Uani 1 1 d . . . . .
C37 C 0.5269(3) 0.0544(2) 0.4948(2) 0.0298(6) Uani 1 1 d . . . . .
H37 H 0.498009 0.051789 0.436568 0.036 Uiso 1 1 calc R U . . .
C38 C 0.6022(3) -0.0450(2) 0.5818(2) 0.0327(7) Uani 1 1 d . . . . .
H38 H 0.625888 -0.116062 0.583770 0.039 Uiso 1 1 calc R U . . .
C39 C 0.6451(3) -0.0426(2) 0.6689(2) 0.0286(6) Uani 1 1 d . . . . .
H39 H 0.695935 -0.112335 0.730223 0.034 Uiso 1 1 calc R U . . .
C40 C 0.6140(2) 0.0595(2) 0.6658(2) 0.0238(6) Uani 1 1 d . . . . .
H40 H 0.644269 0.059717 0.725054 0.029 Uiso 1 1 calc R U . . .
C41 C 0.5376(2) 0.1647(2) 0.57580(19) 0.0198(5) Uani 1 1 d . . . . .
C42 C 0.7018(2) 0.6162(2) 0.44081(19) 0.0197(5) Uani 1 1 d . . . . .
C43 C 0.5998(2) 0.6877(2) 0.46248(18) 0.0186(5) Uani 1 1 d . . . . .
C44 C 0.5452(2) 0.8084(2) 0.39180(19) 0.0194(5) Uani 1 1 d . . . . .
C45 C 0.4350(2) 0.8855(2) 0.4062(2) 0.0225(6) Uani 1 1 d . . . . .
H45 H 0.398315 0.856974 0.466471 0.027 Uiso 1 1 calc R U . . .
C46 C 0.3800(3) 1.0005(2) 0.3353(2) 0.0268(6) Uani 1 1 d . . . . .
H46 H 0.304221 1.050049 0.345318 0.032 Uiso 1 1 calc R U . . .
C47 C 0.4358(3) 1.0449(2) 0.2476(2) 0.0279(6) Uani 1 1 d . . . . .
H47 H 0.398634 1.124763 0.199355 0.034 Uiso 1 1 calc R U . . .
C48 C 0.5430(3) 0.9738(2) 0.2317(2) 0.0267(6) Uani 1 1 d . . . . .
H48 H 0.580942 1.004868 0.172977 0.032 Uiso 1 1 calc R U . . .
C49 C 0.5990(2) 0.8536(2) 0.30179(19) 0.0214(5) Uani 1 1 d . . . . .
C50 C 0.7020(2) 0.7769(2) 0.2819(2) 0.0229(6) Uani 1 1 d . . . . .
H50 H 0.738336 0.805850 0.221501 0.027 Uiso 1 1 calc R U . . .
C51 C 0.7504(2) 0.6617(2) 0.34811(19) 0.0209(5) Uani 1 1 d . . . . .
H51 H 0.817618 0.611357 0.331751 0.025 Uiso 1 1 calc R U . . .
C52 C 0.5363(2) 0.6420(2) 0.55210(19) 0.0193(5) Uani 1 1 d . . . . .
C53 C 0.4343(2) 0.6216(2) 0.53679(18) 0.0198(5) Uani 1 1 d . . . . .
C54 C 0.3627(2) 0.5869(2) 0.6152(2) 0.0224(5) Uani 1 1 d . . . . .
H54 H 0.292356 0.573768 0.601730 0.027 Uiso 1 1 calc R U . . .
C55 C 0.3958(3) 0.5724(2) 0.7111(2) 0.0250(6) Uani 1 1 d . . . . .
H55 H 0.347143 0.549901 0.764130 0.030 Uiso 1 1 calc R U . . .
C56 C 0.5012(3) 0.5904(2) 0.73293(19) 0.0237(6) Uani 1 1 d . . . . .
C57 C 0.5375(3) 0.5753(2) 0.8319(2) 0.0306(6) Uani 1 1 d . . . . .
H57 H 0.489455 0.552976 0.885530 0.037 Uiso 1 1 calc R U . . .
C58 C 0.6398(3) 0.5920(2) 0.8517(2) 0.0340(7) Uani 1 1 d . . . . .
H58 H 0.662136 0.582048 0.918444 0.041 Uiso 1 1 calc R U . . .
C59 C 0.7124(3) 0.6241(2) 0.7735(2) 0.0348(7) Uani 1 1 d . . . . .
H59 H 0.784376 0.634672 0.788108 0.042 Uiso 1 1 calc R U . . .
C60 C 0.6802(3) 0.6402(2) 0.6765(2) 0.0265(6) Uani 1 1 d . . . . .
H60 H 0.730146 0.661893 0.624354 0.032 Uiso 1 1 calc R U . . .
C61 C 0.5728(2) 0.6249(2) 0.65293(19) 0.0208(5) Uani 1 1 d . . . . .
C62 C 0.6966(2) 0.4098(2) 0.33552(18) 0.0190(5) Uani 1 1 d . . . . .
C63 C 0.6028(2) 0.4861(2) 0.24683(18) 0.0182(5) Uani 1 1 d . . . . .
C64 C 0.5497(2) 0.4450(2) 0.19554(19) 0.0201(5) Uani 1 1 d . . . . .
C65 C 0.4480(2) 0.5203(2) 0.1075(2) 0.0239(6) Uani 1 1 d . . . . .
H65 H 0.416961 0.600643 0.078787 0.029 Uiso 1 1 calc R U . . .
C66 C 0.3942(3) 0.4780(2) 0.0634(2) 0.0278(6) Uani 1 1 d . . . . .
H66 H 0.324894 0.529337 0.005588 0.033 Uiso 1 1 calc R U . . .
C67 C 0.4406(3) 0.3596(3) 0.1030(2) 0.0306(6) Uani 1 1 d . . . . .
H67 H 0.402684 0.331282 0.072020 0.037 Uiso 1 1 calc R U . . .
C68 C 0.5400(3) 0.2853(2) 0.1860(2) 0.0262(6) Uani 1 1 d . . . . .
H68 H 0.571982 0.205372 0.211434 0.031 Uiso 1 1 calc R U . . .
C69 C 0.5963(2) 0.3257(2) 0.2347(2) 0.0218(5) Uani 1 1 d . . . . .
C70 C 0.6949(2) 0.2502(2) 0.3244(2) 0.0230(6) Uani 1 1 d . . . . .
H70 H 0.727749 0.170020 0.350831 0.028 Uiso 1 1 calc R U . . .
C71 C 0.7434(2) 0.2900(2) 0.37359(19) 0.0218(5) Uani 1 1 d . . . . .
H71 H 0.809107 0.237524 0.433936 0.026 Uiso 1 1 calc R U . . .
C72 C 0.5485(2) 0.6122(2) 0.20571(18) 0.0193(5) Uani 1 1 d . . . . .
C73 C 0.4411(2) 0.6645(2) 0.23711(19) 0.0213(5) Uani 1 1 d . . . . .
C74 C 0.3811(3) 0.7837(2) 0.1968(2) 0.0261(6) Uani 1 1 d . . . . .
H74 H 0.307244 0.817191 0.220935 0.031 Uiso 1 1 calc R U . . .
C75 C 0.4307(3) 0.8506(2) 0.1226(2) 0.0291(6) Uani 1 1 d . . . . .
H75 H 0.390373 0.931136 0.094891 0.035 Uiso 1 1 calc R U . . .
C76 C 0.5407(3) 0.8019(2) 0.0864(2) 0.0256(6) Uani 1 1 d . . . . .
C77 C 0.5930(3) 0.8697(2) 0.0091(2) 0.0314(7) Uani 1 1 d . . . . .
H77 H 0.555009 0.950175 -0.018201 0.038 Uiso 1 1 calc R U . . .
C78 C 0.6974(3) 0.8209(3) -0.0266(2) 0.0365(7) Uani 1 1 d . . . . .
H78 H 0.730854 0.867767 -0.079024 0.044 Uiso 1 1 calc R U . . .
C79 C 0.7557(3) 0.7022(3) 0.0134(2) 0.0346(7) Uani 1 1 d . . . . .
H79 H 0.827913 0.669206 -0.012520 0.041 Uiso 1 1 calc R U . . .
C80 C 0.7093(3) 0.6336(2) 0.0895(2) 0.0273(6) Uani 1 1 d . . . . .
H80 H 0.750428 0.553114 0.116963 0.033 Uiso 1 1 calc R U . . .
C81 C 0.6003(2) 0.6815(2) 0.12781(19) 0.0221(5) Uani 1 1 d . . . . .
C82 C 0.1112(3) 0.8544(2) 0.4387(2) 0.0400(8) Uani 1 1 d . . . . .
H82 H 0.199988 0.837143 0.447296 0.048 Uiso 1 1 calc R U . . .
C83 C 0.0636(3) 0.8173(2) 0.3850(2) 0.0372(7) Uani 1 1 d . . . . .
H83 H 0.119868 0.773974 0.356409 0.045 Uiso 1 1 calc R U . . .
C84 C -0.0648(3) 0.8422(3) 0.3720(3) 0.0400(7) Uani 1 1 d . . . . .
H84 H -0.097115 0.816241 0.334658 0.048 Uiso 1 1 calc R U . . .
C85 C -0.1470(3) 0.9052(3) 0.4136(2) 0.0399(7) Uani 1 1 d . . . . .
H85 H -0.235833 0.922846 0.404379 0.048 Uiso 1 1 calc R U . . .
C86 C -0.1005(3) 0.9424(2) 0.4681(2) 0.0399(8) Uani 1 1 d . . . . .
H86 H -0.156792 0.985034 0.497166 0.048 Uiso 1 1 calc R U . . .
C87 C 0.0287(3) 0.9174(3) 0.4804(2) 0.0421(8) Uani 1 1 d . . . . .
H87 H 0.061066 0.943447 0.517656 0.051 Uiso 1 1 calc R U . . .
C88 C 1.0021(4) 0.1117(3) 0.1750(3) 0.0552(10) Uani 1 1 d . . . . .
H88 H 1.021996 0.035571 0.228650 0.066 Uiso 1 1 calc R U . . .
C89 C 0.8782(4) 0.1914(3) 0.1404(3) 0.0519(9) Uani 1 1 d . . . . .
H89 H 0.811952 0.170489 0.170277 0.062 Uiso 1 1 calc R U . . .
C90 C 0.8477(3) 0.3005(3) 0.0637(3) 0.0479(9) Uani 1 1 d . . . . .
H90 H 0.760560 0.355305 0.040012 0.057 Uiso 1 1 calc R U . . .
C91 C 0.9431(3) 0.3315(3) 0.0204(3) 0.0438(8) Uani 1 1 d . . . . .
H91 H 0.921952 0.408014 -0.032854 0.053 Uiso 1 1 calc R U . . .
C92 C 1.0692(3) 0.2518(3) 0.0543(3) 0.0452(8) Uani 1 1 d . . . . .
H92 H 1.135247 0.272835 0.024054 0.054 Uiso 1 1 calc R U . . .
C93 C 1.0992(3) 0.1411(3) 0.1324(3) 0.0529(10) Uani 1 1 d . . . . .
H93 H 1.186042 0.085584 0.156691 0.063 Uiso 1 1 calc R U . . .
C98A C 0.2226(4) 0.8709(4) 0.8897(3) 0.0425(13) Uani 0.645(7) 1 d G U P A 1
H98A H 0.178557 0.876739 0.944102 0.051 Uiso 0.645(7) 1 calc R U P A 1
C97A C 0.3236(4) 0.9028(3) 0.8680(3) 0.0405(13) Uani 0.645(7) 1 d G U P A 1
H97A H 0.348532 0.930366 0.907494 0.049 Uiso 0.645(7) 1 calc R U P A 1
C96A C 0.3880(3) 0.8943(4) 0.7884(4) 0.0444(15) Uani 0.645(7) 1 d G U P A 1
H96A H 0.456984 0.916101 0.773535 0.053 Uiso 0.645(7) 1 calc R U P A 1
C95A C 0.3514(5) 0.8540(4) 0.7306(3) 0.0498(15) Uani 0.645(7) 1 d G U P A 1
H95A H 0.395463 0.848208 0.676183 0.060 Uiso 0.645(7) 1 calc R U P A 1
C94A C 0.2505(5) 0.8221(4) 0.7523(4) 0.0472(14) Uani 0.645(7) 1 d G U P A 1
H94A H 0.225489 0.794580 0.712789 0.057 Uiso 0.645(7) 1 calc R U P A 1
C99A C 0.1860(3) 0.8306(4) 0.8319(4) 0.0454(15) Uani 0.645(7) 1 d G U P A 1
H99A H 0.117035 0.808845 0.846748 0.055 Uiso 0.645(7) 1 calc R U P A 1
C98B C 0.2052(7) 0.8234(9) 0.8565(6) 0.049(2) Uani 0.355(7) 1 d G U P A 2
H98B H 0.146003 0.803625 0.899618 0.059 Uiso 0.355(7) 1 calc R U P A 2
C97B C 0.2893(10) 0.8552(8) 0.8869(5) 0.058(2) Uani 0.355(7) 1 d G U P A 2
H97B H 0.287615 0.857244 0.950668 0.069 Uiso 0.355(7) 1 calc R U P A 2
C96B C 0.3760(9) 0.8841(8) 0.8238(8) 0.051(2) Uani 0.355(7) 1 d G U P A 2
H96B H 0.433490 0.905883 0.844538 0.061 Uiso 0.355(7) 1 calc R U P A 2
C95B C 0.3785(6) 0.8812(7) 0.7304(7) 0.041(2) Uani 0.355(7) 1 d G U P A 2
H95B H 0.437754 0.900904 0.687357 0.050 Uiso 0.355(7) 1 calc R U P A 2
C94B C 0.2944(7) 0.8493(6) 0.7001(5) 0.0322(19) Uani 0.355(7) 1 d G U P A 2
H94B H 0.296144 0.847287 0.636304 0.039 Uiso 0.355(7) 1 calc R U P A 2
C99B C 0.2078(7) 0.8204(8) 0.7632(7) 0.040(2) Uani 0.355(7) 1 d G U P A 2
H99B H 0.150268 0.798647 0.742434 0.047 Uiso 0.355(7) 1 calc R U P A 2
C100 C 0.1479(15) 0.4847(12) 0.8470(12) 0.042(4) Uani 0.46(4) 1 d G . P B 1
H100 H 0.208420 0.408334 0.892551 0.050 Uiso 0.46(4) 1 calc R U P B 1
C101 C 0.0921(15) 0.5592(19) 0.8860(9) 0.036(4) Uani 0.46(4) 1 d G . P B 1
H101 H 0.114446 0.533769 0.958194 0.043 Uiso 0.46(4) 1 calc R U P B 1
C102 C 0.0035(18) 0.6710(15) 0.8194(14) 0.029(3) Uani 0.46(4) 1 d G . P B 1
H102 H -0.034613 0.721916 0.846068 0.034 Uiso 0.46(4) 1 calc R U P B 1
C103 C -0.0292(14) 0.7082(9) 0.7138(12) 0.037(3) Uani 0.46(4) 1 d G . P B 1
H103 H -0.089701 0.784629 0.668299 0.044 Uiso 0.46(4) 1 calc R U P B 1
C104 C 0.0266(16) 0.6337(14) 0.6748(8) 0.043(4) Uani 0.46(4) 1 d G . P B 1
H104 H 0.004271 0.659196 0.602655 0.052 Uiso 0.46(4) 1 calc R U P B 1
C105 C 0.1152(19) 0.5220(12) 0.7414(14) 0.040(4) Uani 0.46(4) 1 d G . P B 1
H105 H 0.153331 0.471049 0.714779 0.048 Uiso 0.46(4) 1 calc R U P B 1
C106 C 0.1354(13) 0.4688(7) 0.8368(9) 0.036(3) Uani 0.54(4) 1 d G . P B 2
H106 H 0.184373 0.388384 0.868700 0.043 Uiso 0.54(4) 1 calc R U P B 2
C107 C 0.1105(14) 0.5220(14) 0.8975(8) 0.036(3) Uani 0.54(4) 1 d G . P B 2
H107 H 0.142445 0.477902 0.970845 0.043 Uiso 0.54(4) 1 calc R U P B 2
C108 C 0.0388(16) 0.6397(14) 0.8509(14) 0.033(3) Uani 0.54(4) 1 d G . P B 2
H108 H 0.021760 0.676082 0.892377 0.040 Uiso 0.54(4) 1 calc R U P B 2
C109 C -0.0080(13) 0.7043(7) 0.7436(14) 0.032(3) Uani 0.54(4) 1 d G . P B 2
H109 H -0.056997 0.784747 0.711764 0.038 Uiso 0.54(4) 1 calc R U P B 2
C110 C 0.0169(12) 0.6511(10) 0.6829(8) 0.030(3) Uani 0.54(4) 1 d G . P B 2
H110 H -0.015071 0.695231 0.609618 0.036 Uiso 0.54(4) 1 calc R U P B 2
C111 C 0.0886(15) 0.5334(10) 0.7296(9) 0.030(3) Uani 0.54(4) 1 d G . P B 2
H111 H 0.105614 0.497050 0.688084 0.036 Uiso 0.54(4) 1 calc R U P B 2
B1 B 0.7781(3) 0.4073(2) 0.4939(2) 0.0176(6) Uani 1 1 d . . . . .
B2 B 0.3932(3) 0.5693(2) 0.4094(2) 0.0192(6) Uani 1 1 d . . . . .

loop_
_atom_site_aniso_label
_atom_site_aniso_U_11
_atom_site_aniso_U_22
_atom_site_aniso_U_33
_atom_site_aniso_U_23
_atom_site_aniso_U_13
_atom_site_aniso_U_12
O1 0.0210(9) 0.0227(9) 0.0175(9) -0.0102(8) 0.0062(7) -0.0119(8)
O2 0.0221(9) 0.0156(8) 0.0174(9) -0.0068(7) 0.0003(7) -0.0058(7)
O3 0.0248(9) 0.0215(9) 0.0148(9) -0.0065(7) 0.0010(7) -0.0122(8)
O4 0.0210(9) 0.0198(9) 0.0210(9) -0.0105(8) 0.0048(7) -0.0085(7)
O5 0.0245(10) 0.0204(9) 0.0178(9) -0.0083(8) 0.0021(7) -0.0097(8)
O6 0.0245(9) 0.0234(9) 0.0189(9) -0.0091(8) 0.0046(7) -0.0125(8)
N1 0.0184(11) 0.0202(11) 0.0200(11) -0.0097(9) 0.0057(9) -0.0069(9)
N2 0.0175(10) 0.0178(11) 0.0187(11) -0.0064(9) 0.0045(8) -0.0073(9)
C1 0.0225(13) 0.0181(12) 0.0165(12) -0.0105(10) 0.0065(10) -0.0111(11)
C2 0.0165(13) 0.0248(14) 0.0263(14) -0.0088(12) 0.0052(11) -0.0030(11)
C3 0.0181(13) 0.0243(14) 0.0278(14) -0.0096(12) 0.0040(11) -0.0045(11)
C4 0.0158(12) 0.0210(13) 0.0177(13) -0.0060(11) 0.0056(10) -0.0063(10)
C5 0.0140(12) 0.0240(13) 0.0248(13) -0.0106(11) 0.0057(10) -0.0057(11)
C6 0.0197(13) 0.0229(14) 0.0312(15) -0.0104(12) 0.0078(11) -0.0080(11)
C7 0.0197(14) 0.0260(15) 0.0245(14) -0.0037(12) 0.0063(11) -0.0052(12)
C8 0.0249(14) 0.0367(16) 0.0220(14) -0.0137(13) 0.0079(11) -0.0098(12)
C9 0.0228(14) 0.0289(15) 0.0225(14) -0.0127(12) 0.0069(11) -0.0090(12)
C10 0.0256(14) 0.0296(15) 0.0300(15) -0.0163(12) 0.0073(12) -0.0140(12)
C11 0.0372(18) 0.0376(17) 0.0301(16) -0.0065(14) 0.0134(14) -0.0138(15)
C12 0.0438(18) 0.0406(18) 0.0315(16) -0.0231(15) 0.0170(14) -0.0207(15)
C13 0.0178(12) 0.0185(12) 0.0151(12) -0.0034(10) 0.0014(10) -0.0052(10)
C14 0.0151(12) 0.0224(13) 0.0217(13) -0.0077(11) 0.0007(10) -0.0057(11)
C15 0.0232(14) 0.0258(14) 0.0203(13) -0.0094(11) 0.0005(11) -0.0074(12)
C16 0.0229(14) 0.0241(14) 0.0223(14) -0.0046(12) 0.0029(11) -0.0066(12)
C17 0.0242(14) 0.0198(13) 0.0263(14) -0.0054(11) 0.0040(11) -0.0113(11)
C18 0.0175(12) 0.0197(13) 0.0243(14) -0.0087(11) 0.0013(10) -0.0059(11)
C19 0.0314(15) 0.0358(16) 0.0237(14) -0.0124(13) 0.0026(12) -0.0200(13)
C20 0.0410(18) 0.0356(17) 0.0233(15) -0.0076(13) 0.0101(13) -0.0163(15)
C21 0.0314(15) 0.0254(14) 0.0281(15) -0.0124(12) 0.0064(12) -0.0145(13)
C22 0.0171(12) 0.0142(12) 0.0155(12) -0.0055(10) 0.0016(10) -0.0034(10)
C23 0.0160(12) 0.0156(12) 0.0163(12) -0.0065(10) 0.0017(10) -0.0035(10)
C24 0.0188(12) 0.0151(12) 0.0177(12) -0.0068(10) 0.0031(10) -0.0037(10)
C25 0.0208(13) 0.0218(13) 0.0212(13) -0.0081(11) 0.0030(11) -0.0066(11)
C26 0.0205(13) 0.0230(14) 0.0253(14) -0.0055(12) 0.0057(11) -0.0070(11)
C27 0.0264(15) 0.0292(15) 0.0191(14) -0.0075(12) 0.0081(11) -0.0046(12)
C28 0.0266(14) 0.0239(14) 0.0176(13) -0.0087(11) 0.0014(11) -0.0041(12)
C29 0.0206(13) 0.0167(12) 0.0180(13) -0.0072(11) 0.0021(10) -0.0021(10)
C30 0.0213(13) 0.0172(12) 0.0196(12) -0.0097(11) -0.0007(10) -0.0039(10)
C31 0.0185(13) 0.0156(12) 0.0204(13) -0.0073(10) 0.0014(10) -0.0056(10)
C32 0.0171(12) 0.0206(13) 0.0173(12) -0.0091(11) 0.0071(10) -0.0107(11)
C33 0.0171(12) 0.0194(13) 0.0231(13) -0.0119(11) 0.0091(10) -0.0099(10)
C34 0.0160(12) 0.0251(14) 0.0190(13) -0.0084(11) 0.0038(10) -0.0102(11)
C35 0.0218(13) 0.0343(15) 0.0224(13) -0.0176(12) 0.0088(11) -0.0175(12)
C36 0.0223(13) 0.0259(14) 0.0252(13) -0.0144(12) 0.0109(11) -0.0158(11)
C37 0.0345(16) 0.0341(16) 0.0357(16) -0.0235(14) 0.0118(13) -0.0208(14)
C38 0.0393(17) 0.0248(15) 0.0429(18) -0.0214(14) 0.0137(14) -0.0165(13)
C39 0.0294(15) 0.0216(14) 0.0318(16) -0.0113(12) 0.0091(12) -0.0108(12)
C40 0.0239(14) 0.0233(14) 0.0257(14) -0.0120(12) 0.0071(11) -0.0117(11)
C41 0.0184(12) 0.0242(13) 0.0225(13) -0.0136(11) 0.0085(10) -0.0122(11)
C42 0.0211(13) 0.0164(12) 0.0183(12) -0.0058(11) -0.0010(10) -0.0081(11)
C43 0.0193(13) 0.0193(12) 0.0190(12) -0.0093(11) -0.0001(10) -0.0098(10)
C44 0.0204(13) 0.0190(12) 0.0180(12) -0.0077(10) -0.0009(10) -0.0090(10)
C45 0.0235(13) 0.0190(13) 0.0249(14) -0.0107(11) 0.0013(11) -0.0089(11)
C46 0.0253(14) 0.0211(14) 0.0324(15) -0.0136(12) -0.0018(12) -0.0074(11)
C47 0.0337(16) 0.0164(13) 0.0259(15) -0.0049(11) -0.0061(12) -0.0095(12)
C48 0.0314(15) 0.0241(14) 0.0220(14) -0.0059(12) -0.0026(12) -0.0157(12)
C49 0.0229(13) 0.0198(13) 0.0194(13) -0.0061(11) -0.0014(10) -0.0113(11)
C50 0.0231(14) 0.0267(14) 0.0197(13) -0.0081(11) 0.0035(11) -0.0156(12)
C51 0.0174(13) 0.0259(14) 0.0208(13) -0.0109(11) 0.0032(10) -0.0112(11)
C52 0.0219(13) 0.0141(12) 0.0207(13) -0.0100(10) 0.0037(10) -0.0047(10)
C53 0.0212(13) 0.0159(12) 0.0177(13) -0.0080(11) 0.0018(10) -0.0039(10)
C54 0.0197(13) 0.0205(13) 0.0254(14) -0.0111(11) 0.0057(11) -0.0075(11)
C55 0.0272(14) 0.0224(14) 0.0229(14) -0.0107(12) 0.0082(11) -0.0091(12)
C56 0.0311(15) 0.0139(12) 0.0199(13) -0.0074(11) 0.0008(11) -0.0049(11)
C57 0.0439(18) 0.0233(14) 0.0219(14) -0.0116(12) 0.0072(13) -0.0114(13)
C58 0.0490(19) 0.0274(15) 0.0217(14) -0.0121(13) -0.0037(13) -0.0120(14)
C59 0.0460(18) 0.0285(16) 0.0292(16) -0.0115(13) -0.0048(14) -0.0174(14)
C60 0.0302(15) 0.0198(13) 0.0258(14) -0.0092(12) -0.0001(12) -0.0094(12)
C61 0.0243(13) 0.0140(12) 0.0204(13) -0.0080(10) 0.0021(10) -0.0051(10)
C62 0.0202(13) 0.0220(13) 0.0171(12) -0.0098(11) 0.0060(10) -0.0110(11)
C63 0.0205(13) 0.0209(13) 0.0160(12) -0.0092(11) 0.0074(10) -0.0116(11)
C64 0.0221(13) 0.0252(13) 0.0188(12) -0.0122(11) 0.0104(10) -0.0143(11)
C65 0.0232(14) 0.0298(15) 0.0213(13) -0.0141(12) 0.0057(11) -0.0120(12)
C66 0.0240(14) 0.0391(16) 0.0250(14) -0.0182(13) 0.0054(11) -0.0150(13)
C67 0.0307(16) 0.0458(18) 0.0373(16) -0.0316(15) 0.0147(13) -0.0234(14)
C68 0.0268(14) 0.0304(15) 0.0340(16) -0.0224(13) 0.0147(12) -0.0165(12)
C69 0.0227(13) 0.0277(14) 0.0222(13) -0.0153(12) 0.0104(11) -0.0142(12)
C70 0.0256(14) 0.0185(13) 0.0255(14) -0.0121(11) 0.0085(11) -0.0088(11)
C71 0.0225(13) 0.0215(13) 0.0177(13) -0.0073(11) 0.0041(10) -0.0090(11)
C72 0.0206(13) 0.0197(13) 0.0154(12) -0.0055(10) -0.0028(10) -0.0098(11)
C73 0.0253(14) 0.0202(13) 0.0163(12) -0.0059(11) 0.0008(10) -0.0114(11)
C74 0.0265(14) 0.0247(14) 0.0247(14) -0.0121(12) 0.0012(11) -0.0087(12)
C75 0.0366(16) 0.0188(13) 0.0249(14) -0.0067(12) -0.0032(12) -0.0095(12)
C76 0.0309(15) 0.0261(14) 0.0166(13) -0.0054(11) -0.0040(11) -0.0149(12)
C77 0.0384(17) 0.0267(15) 0.0228(14) -0.0017(12) -0.0048(12) -0.0200(13)
C78 0.0407(18) 0.0432(18) 0.0231(14) -0.0039(14) 0.0031(13) -0.0309(16)
C79 0.0324(16) 0.0458(19) 0.0276(15) -0.0138(14) 0.0080(13) -0.0243(15)
C80 0.0276(15) 0.0295(15) 0.0230(14) -0.0094(12) 0.0046(12) -0.0149(13)
C81 0.0238(13) 0.0244(13) 0.0163(12) -0.0061(11) -0.0013(10) -0.0131(11)
C82 0.0326(17) 0.0289(17) 0.0466(19) -0.0090(15) -0.0037(14) -0.0130(14)
C83 0.0354(17) 0.0280(16) 0.0471(19) -0.0179(15) 0.0057(14) -0.0129(14)
C84 0.0378(18) 0.0383(18) 0.050(2) -0.0249(16) 0.0012(15) -0.0176(15)
C85 0.0295(16) 0.0358(18) 0.0409(18) -0.0133(15) -0.0017(14) -0.0079(14)
C86 0.046(2) 0.0252(16) 0.0328(17) -0.0110(14) -0.0022(14) -0.0044(14)
C87 0.056(2) 0.0297(17) 0.0348(17) -0.0110(14) -0.0088(15) -0.0170(16)
C88 0.089(3) 0.041(2) 0.0252(17) -0.0122(16) 0.0045(18) -0.022(2)
C89 0.065(3) 0.054(2) 0.046(2) -0.0298(19) 0.0296(19) -0.029(2)
C90 0.0387(19) 0.046(2) 0.056(2) -0.0308(19) 0.0097(17) -0.0089(16)
C91 0.055(2) 0.0382(18) 0.0325(17) -0.0134(15) 0.0014(15) -0.0189(17)
C92 0.0419(19) 0.068(2) 0.045(2) -0.0372(19) 0.0107(16) -0.0291(19)
C93 0.041(2) 0.053(2) 0.053(2) -0.035(2) -0.0177(17) 0.0023(17)
C98A 0.031(3) 0.047(3) 0.036(2) -0.008(2) -0.001(2) -0.018(2)
C97A 0.024(2) 0.044(3) 0.036(3) -0.006(2) -0.0055(18) -0.014(2)
C96A 0.027(2) 0.035(3) 0.048(3) -0.007(2) 0.005(2) -0.008(2)
C95A 0.037(3) 0.034(3) 0.064(3) -0.022(2) 0.012(2) -0.004(2)
C94A 0.039(3) 0.032(3) 0.064(3) -0.025(2) 0.005(2) -0.006(2)
C99A 0.031(3) 0.043(3) 0.052(3) -0.017(2) 0.000(2) -0.015(2)
C98B 0.033(4) 0.052(5) 0.038(4) -0.010(3) 0.003(3) -0.011(3)
C97B 0.044(4) 0.055(4) 0.043(4) -0.010(3) -0.014(3) -0.008(4)
C96B 0.037(4) 0.041(4) 0.058(4) -0.016(3) -0.014(3) -0.009(3)
C95B 0.024(4) 0.032(4) 0.060(4) -0.016(3) -0.003(3) -0.012(3)
C94B 0.018(4) 0.031(4) 0.045(4) -0.016(3) 0.009(3) -0.013(3)
C99B 0.024(4) 0.040(4) 0.041(4) -0.010(3) 0.011(3) -0.016(3)
C100 0.029(5) 0.023(5) 0.049(8) 0.002(5) 0.005(5) -0.012(5)
C101 0.028(5) 0.042(10) 0.025(5) -0.007(5) 0.002(4) -0.015(6)
C102 0.035(7) 0.035(6) 0.022(7) -0.012(6) 0.008(6) -0.024(5)
C103 0.054(7) 0.043(6) 0.016(5) -0.015(4) 0.009(4) -0.022(5)
C104 0.035(6) 0.058(9) 0.049(7) -0.043(7) 0.015(5) -0.011(6)
C105 0.029(7) 0.039(7) 0.058(9) -0.026(7) 0.018(5) -0.018(5)
C106 0.034(5) 0.034(5) 0.045(6) -0.022(4) 0.005(4) -0.016(4)
C107 0.039(6) 0.035(6) 0.033(5) -0.011(4) -0.001(4) -0.021(5)
C108 0.038(7) 0.041(7) 0.032(6) -0.022(6) 0.012(5) -0.022(5)
C109 0.044(5) 0.023(4) 0.031(7) -0.014(4) 0.015(5) -0.016(3)
C110 0.044(6) 0.025(4) 0.018(4) -0.006(4) 0.014(4) -0.020(4)
C111 0.030(5) 0.036(6) 0.037(5) -0.024(5) 0.013(4) -0.019(4)
B1 0.0155(13) 0.0178(14) 0.0182(14) -0.0079(12) 0.0027(11) -0.0069(11)
B2 0.0136(14) 0.0220(15) 0.0208(14) -0.0106(12) 0.0034(11) -0.0064(12)

loop_
_atom_type_symbol
_atom_type_description
_atom_type_scat_dispersion_real
_atom_type_scat_dispersion_imag
_atom_type_scat_source
C C 0.0033 0.0016 'International Tables Vol C Tables 4.2.6.8 and 6.1.1.4'
H H 0.0000 0.0000 'International Tables Vol C Tables 4.2.6.8 and 6.1.1.4'
B B 0.0013 0.0007 'International Tables Vol C Tables 4.2.6.8 and 6.1.1.4'
N N 0.0061 0.0033 'International Tables Vol C Tables 4.2.6.8 and 6.1.1.4'
O O 0.0106 0.0060 'International Tables Vol C Tables 4.2.6.8 and 6.1.1.4'

loop_
_geom_angle_atom_site_label_1
_geom_angle_atom_site_label_2
_geom_angle_atom_site_label_3
_geom_angle
_geom_angle_site_symmetry_1
_geom_angle_site_symmetry_3
_geom_angle_publ_flag
C22 O1 B1 132.66(19) . . ?
C42 O2 B1 126.53(19) . . ?
C62 O3 B1 126.30(18) . . ?
B2 O4 C33 126.77(19) . . ?
B2 O5 C53 124.91(19) . . ?
B2 O6 C73 122.8(2) . . ?
C1 N1 C2 111.3(2) . . ?
C1 N1 C4 130.0(2) . . ?
C2 N1 C4 117.9(2) . . ?
C1 N2 C3 111.6(2) . . ?
C1 N2 C13 130.6(2) . . ?
C3 N2 C13 117.2(2) . . ?
N1 C1 B1 126.0(2) . . ?
N2 C1 N1 103.3(2) . . ?
N2 C1 B1 130.6(2) . . ?
N1 C2 H2 126.6 . . ?
C3 C2 N1 106.9(2) . . ?
C3 C2 H2 126.6 . . ?
N2 C3 H3 126.6 . . ?
C2 C3 N2 106.9(2) . . ?
C2 C3 H3 126.6 . . ?
C5 C4 N1 117.4(2) . . ?
C5 C4 C9 122.8(2) . . ?
C9 C4 N1 119.1(2) . . ?
C4 C5 C6 117.4(2) . . ?
C4 C5 C10 121.9(2) . . ?
C6 C5 C10 120.7(2) . . ?
C5 C6 H6 119.1 . . ?
C7 C6 C5 121.7(3) . . ?
C7 C6 H6 119.1 . . ?
C6 C7 C11 120.4(3) . . ?
C8 C7 C6 118.6(2) . . ?
C8 C7 C11 121.0(3) . . ?
C7 C8 H8 118.9 . . ?
C7 C8 C9 122.3(3) . . ?
C9 C8 H8 118.9 . . ?
C4 C9 C12 122.5(2) . . ?
C8 C9 C4 117.2(2) . . ?
C8 C9 C12 120.3(2) . . ?
C5 C10 H10A 109.5 . . ?
C5 C10 H10B 109.5 . . ?
C5 C10 H10C 109.5 . . ?
H10A C10 H10B 109.5 . . ?
H10A C10 H10C 109.5 . . ?
H10B C10 H10C 109.5 . . ?
C7 C11 H11A 109.5 . . ?
C7 C11 H11B 109.5 . . ?
C7 C11 H11C 109.5 . . ?
H11A C11 H11B 109.5 . . ?
H11A C11 H11C 109.5 . . ?
H11B C11 H11C 109.5 . . ?
C9 C12 H12A 109.5 . . ?
C9 C12 H12B 109.5 . . ?
C9 C12 H12C 109.5 . . ?
H12A C12 H12B 109.5 . . ?
H12A C12 H12C 109.5 . . ?
H12B C12 H12C 109.5 . . ?
C14 C13 N2 117.1(2) . . ?
C18 C13 N2 119.0(2) . . ?
C18 C13 C14 123.3(2) . . ?
C13 C14 C19 121.6(2) . . ?
C15 C14 C13 117.2(2) . . ?
C15 C14 C19 121.1(2) . . ?
C14 C15 H15 119.2 . . ?
C14 C15 C16 121.7(2) . . ?
C16 C15 H15 119.2 . . ?
C15 C16 C20 120.2(3) . . ?
C17 C16 C15 118.4(2) . . ?
C17 C16 C20 121.4(3) . . ?
C16 C17 H17 118.8 . . ?
C16 C17 C18 122.5(2) . . ?
C18 C17 H17 118.8 . . ?
C13 C18 C17 116.9(2) . . ?
C13 C18 C21 120.8(2) . . ?
C17 C18 C21 122.3(2) . . ?
C14 C19 H19A 109.5 . . ?
C14 C19 H19B 109.5 . . ?
C14 C19 H19C 109.5 . . ?
H19A C19 H19B 109.5 . . ?
H19A C19 H19C 109.5 . . ?
H19B C19 H19C 109.5 . . ?
C16 C20 H20A 109.5 . . ?
C16 C20 H20B 109.5 . . ?
C16 C20 H20C 109.5 . . ?
H20A C20 H20B 109.5 . . ?
H20A C20 H20C 109.5 . . ?
H20B C20 H20C 109.5 . . ?
C18 C21 H21A 109.5 . . ?
C18 C21 H21B 109.5 . . ?
C18 C21 H21C 109.5 . . ?
H21A C21 H21B 109.5 . . ?
H21A C21 H21C 109.5 . . ?
H21B C21 H21C 109.5 . . ?
O1 C22 C23 118.1(2) . . ?
O1 C22 C31 121.8(2) . . ?
C23 C22 C31 120.1(2) . . ?
C22 C23 C24 119.7(2) . . ?
C22 C23 C32 119.7(2) . . ?
C24 C23 C32 120.5(2) . . ?
C23 C24 C29 119.7(2) . . ?
C25 C24 C23 122.3(2) . . ?
C25 C24 C29 117.9(2) . . ?
C24 C25 H25 119.6 . . ?
C26 C25 C24 120.8(2) . . ?
C26 C25 H25 119.6 . . ?
C25 C26 H26 119.6 . . ?
C25 C26 C27 120.9(3) . . ?
C27 C26 H26 119.6 . . ?
C26 C27 H27 120.2 . . ?
C28 C27 C26 119.7(2) . . ?
C28 C27 H27 120.2 . . ?
C27 C28 H28 119.3 . . ?
C27 C28 C29 121.3(3) . . ?
C29 C28 H28 119.3 . . ?
C28 C29 C24 119.3(2) . . ?
C30 C29 C24 118.4(2) . . ?
C30 C29 C28 122.2(2) . . ?
C29 C30 H30 119.3 . . ?
C31 C30 C29 121.5(2) . . ?
C31 C30 H30 119.3 . . ?
C22 C31 H31 119.9 . . ?
C30 C31 C22 120.3(2) . . ?
C30 C31 H31 119.9 . . ?
C33 C32 C23 119.0(2) . . ?
C33 C32 C41 118.3(2) . . ?
C41 C32 C23 122.8(2) . . ?
O4 C33 C34 121.3(2) . . ?
C32 C33 O4 115.8(2) . . ?
C32 C33 C34 122.8(2) . . ?
C33 C34 H34 120.5 . . ?
C35 C34 C33 119.0(2) . . ?
C35 C34 H34 120.5 . . ?
C34 C35 H35 119.3 . . ?
C34 C35 C36 121.5(2) . . ?
C36 C35 H35 119.3 . . ?
C35 C36 C37 122.3(2) . . ?
C35 C36 C41 119.0(2) . . ?
C37 C36 C41 118.7(2) . . ?
C36 C37 H37 119.3 . . ?
C38 C37 C36 121.5(3) . . ?
C38 C37 H37 119.3 . . ?
C37 C38 H38 120.0 . . ?
C37 C38 C39 120.0(3) . . ?
C39 C38 H38 120.0 . . ?
C38 C39 H39 119.8 . . ?
C40 C39 C38 120.4(3) . . ?
C40 C39 H39 119.8 . . ?
C39 C40 H40 119.5 . . ?
C39 C40 C41 121.1(3) . . ?
C41 C40 H40 119.5 . . ?
C36 C41 C32 119.3(2) . . ?
C40 C41 C32 122.4(2) . . ?
C40 C41 C36 118.3(2) . . ?
O2 C42 C43 119.2(2) . . ?
O2 C42 C51 120.6(2) . . ?
C43 C42 C51 120.1(2) . . ?
C42 C43 C44 119.5(2) . . ?
C42 C43 C52 121.6(2) . . ?
C44 C43 C52 118.6(2) . . ?
C45 C44 C43 122.2(2) . . ?
C45 C44 C49 118.0(2) . . ?
C49 C44 C43 119.8(2) . . ?
C44 C45 H45 119.2 . . ?
C46 C45 C44 121.6(2) . . ?
C46 C45 H45 119.2 . . ?
C45 C46 H46 120.0 . . ?
C45 C46 C47 120.0(3) . . ?
C47 C46 H46 120.0 . . ?
C46 C47 H47 119.9 . . ?
C48 C47 C46 120.2(2) . . ?
C48 C47 H47 119.9 . . ?
C47 C48 H48 119.6 . . ?
C47 C48 C49 120.9(2) . . ?
C49 C48 H48 119.6 . . ?
C44 C49 C48 119.3(2) . . ?
C50 C49 C44 118.5(2) . . ?
C50 C49 C48 122.1(2) . . ?
C49 C50 H50 119.5 . . ?
C51 C50 C49 121.0(2) . . ?
C51 C50 H50 119.5 . . ?
C42 C51 H51 119.6 . . ?
C50 C51 C42 120.8(2) . . ?
C50 C51 H51 119.6 . . ?
C53 C52 C43 119.3(2) . . ?
C53 C52 C61 118.4(2) . . ?
C61 C52 C43 122.2(2) . . ?
O5 C53 C54 120.4(2) . . ?
C52 C53 O5 116.6(2) . . ?
C52 C53 C54 122.8(2) . . ?
C53 C54 H54 120.5 . . ?
C55 C54 C53 119.1(2) . . ?
C55 C54 H54 120.5 . . ?
C54 C55 H55 119.4 . . ?
C54 C55 C56 121.2(2) . . ?
C56 C55 H55 119.4 . . ?
C55 C56 C57 122.1(2) . . ?
C55 C56 C61 119.0(2) . . ?
C57 C56 C61 119.0(2) . . ?
C56 C57 H57 119.4 . . ?
C58 C57 C56 121.2(3) . . ?
C58 C57 H57 119.4 . . ?
C57 C58 H58 120.0 . . ?
C57 C58 C59 120.1(3) . . ?
C59 C58 H58 120.0 . . ?
C58 C59 H59 119.7 . . ?
C60 C59 C58 120.6(3) . . ?
C60 C59 H59 119.7 . . ?
C59 C60 H60 119.7 . . ?
C59 C60 C61 120.7(3) . . ?
C61 C60 H60 119.7 . . ?
C56 C61 C52 119.6(2) . . ?
C56 C61 C60 118.5(2) . . ?
C60 C61 C52 122.0(2) . . ?
O3 C62 C63 119.0(2) . . ?
O3 C62 C71 121.2(2) . . ?
C63 C62 C71 119.7(2) . . ?
C62 C63 C64 120.1(2) . . ?
C62 C63 C72 121.5(2) . . ?
C64 C63 C72 118.3(2) . . ?
C65 C64 C63 122.0(2) . . ?
C69 C64 C63 119.7(2) . . ?
C69 C64 C65 118.3(2) . . ?
C64 C65 H65 119.7 . . ?
C66 C65 C64 120.7(2) . . ?
C66 C65 H65 119.7 . . ?
C65 C66 H66 119.7 . . ?
C65 C66 C67 120.6(3) . . ?
C67 C66 H66 119.7 . . ?
C66 C67 H67 119.9 . . ?
C68 C67 C66 120.1(2) . . ?
C68 C67 H67 119.9 . . ?
C67 C68 H68 119.6 . . ?
C67 C68 C69 120.8(3) . . ?
C69 C68 H68 119.6 . . ?
C64 C69 C68 119.4(2) . . ?
C70 C69 C64 118.6(2) . . ?
C70 C69 C68 121.9(2) . . ?
C69 C70 H70 119.3 . . ?
C71 C70 C69 121.3(2) . . ?
C71 C70 H70 119.3 . . ?
C62 C71 H71 119.7 . . ?
C70 C71 C62 120.7(2) . . ?
C70 C71 H71 119.7 . . ?
C73 C72 C63 119.9(2) . . ?
C73 C72 C81 118.6(2) . . ?
C81 C72 C63 121.4(2) . . ?
O6 C73 C74 120.3(2) . . ?
C72 C73 O6 116.9(2) . . ?
C72 C73 C74 122.6(2) . . ?
C73 C74 H74 120.5 . . ?
C75 C74 C73 119.1(2) . . ?
C75 C74 H74 120.5 . . ?
C74 C75 H75 119.5 . . ?
C74 C75 C76 121.1(2) . . ?
C76 C75 H75 119.5 . . ?
C75 C76 C77 122.0(3) . . ?
C75 C76 C81 119.2(2) . . ?
C77 C76 C81 118.8(3) . . ?
C76 C77 H77 119.6 . . ?
C78 C77 C76 120.8(3) . . ?
C78 C77 H77 119.6 . . ?
C77 C78 H78 119.8 . . ?
C77 C78 C79 120.5(3) . . ?
C79 C78 H78 119.8 . . ?
C78 C79 H79 119.8 . . ?
C80 C79 C78 120.4(3) . . ?
C80 C79 H79 119.8 . . ?
C79 C80 H80 119.7 . . ?
C79 C80 C81 120.6(3) . . ?
C81 C80 H80 119.7 . . ?
C76 C81 C72 119.4(2) . . ?
C80 C81 C72 121.8(2) . . ?
C80 C81 C76 118.8(2) . . ?
C83 C82 H82 120.3 . . ?
C83 C82 C87 119.5(3) . . ?
C87 C82 H82 120.3 . . ?
C82 C83 H83 119.7 . . ?
C82 C83 C84 120.6(3) . . ?
C84 C83 H83 119.7 . . ?
C83 C84 H84 120.1 . . ?
C83 C84 C85 119.8(3) . . ?
C85 C84 H84 120.1 . . ?
C84 C85 H85 119.9 . . ?
C86 C85 C84 120.2(3) . . ?
C86 C85 H85 119.9 . . ?
C85 C86 H86 120.2 . . ?
C85 C86 C87 119.7(3) . . ?
C87 C86 H86 120.2 . . ?
C82 C87 H87 119.9 . . ?
C86 C87 C82 120.3(3) . . ?
C86 C87 H87 119.9 . . ?
C89 C88 H88 120.0 . . ?
C89 C88 C93 120.1(3) . . ?
C93 C88 H88 120.0 . . ?
C88 C89 H89 119.5 . . ?
C90 C89 C88 120.9(3) . . ?
C90 C89 H89 119.5 . . ?
C89 C90 H90 120.1 . . ?
C89 C90 C91 119.9(3) . . ?
C91 C90 H90 120.1 . . ?
C90 C91 H91 120.0 . . ?
C90 C91 C92 120.0(3) . . ?
C92 C91 H91 120.0 . . ?
C91 C92 H92 120.2 . . ?
C91 C92 C93 119.6(3) . . ?
C93 C92 H92 120.2 . . ?
C88 C93 C92 119.5(3) . . ?
C88 C93 H93 120.3 . . ?
C92 C93 H93 120.3 . . ?
C97A C98A H98A 120.0 . . ?
C97A C98A C99A 120.0 . . ?
C99A C98A H98A 120.0 . . ?
C98A C97A H97A 120.0 . . ?
C96A C97A C98A 120.0 . . ?
C96A C97A H97A 120.0 . . ?
C97A C96A H96A 120.0 . . ?
C95A C96A C97A 120.0 . . ?
C95A C96A H96A 120.0 . . ?
C96A C95A H95A 120.0 . . ?
C96A C95A C94A 120.0 . . ?
C94A C95A H95A 120.0 . . ?
C95A C94A H94A 120.0 . . ?
C99A C94A C95A 120.0 . . ?
C99A C94A H94A 120.0 . . ?
C98A C99A H99A 120.0 . . ?
C94A C99A C98A 120.0 . . ?
C94A C99A H99A 120.0 . . ?
C97B C98B H98B 120.0 . . ?
C97B C98B C99B 120.0 . . ?
C99B C98B H98B 120.0 . . ?
C98B C97B H97B 120.0 . . ?
C96B C97B C98B 120.0 . . ?
C96B C97B H97B 120.0 . . ?
C97B C96B H96B 120.0 . . ?
C95B C96B C97B 120.0 . . ?
C95B C96B H96B 120.0 . . ?
C96B C95B H95B 120.0 . . ?
C96B C95B C94B 120.0 . . ?
C94B C95B H95B 120.0 . . ?
C95B C94B H94B 120.0 . . ?
C99B C94B C95B 120.0 . . ?
C99B C94B H94B 120.0 . . ?
C98B C99B H99B 120.0 . . ?
C94B C99B C98B 120.0 . . ?
C94B C99B H99B 120.0 . . ?
C101 C100 H100 120.0 . . ?
C101 C100 C105 120.0 . . ?
C105 C100 H100 120.0 . . ?
C100 C101 H101 120.0 . . ?
C102 C101 C100 120.0 . . ?
C102 C101 H101 120.0 . . ?
C101 C102 H102 120.0 . . ?
C103 C102 C101 120.0 . . ?
C103 C102 H102 120.0 . . ?
C102 C103 H103 120.0 . . ?
C102 C103 C104 120.0 . . ?
C104 C103 H103 120.0 . . ?
C103 C104 H104 120.0 . . ?
C105 C104 C103 120.0 . . ?
C105 C104 H104 120.0 . . ?
C100 C105 H105 120.0 . . ?
C104 C105 C100 120.0 . . ?
C104 C105 H105 120.0 . . ?
C107 C106 H106 120.0 . . ?
C107 C106 C111 120.0 . . ?
C111 C106 H106 120.0 . . ?
C106 C107 H107 120.0 . . ?
C106 C107 C108 120.0 . . ?
C108 C107 H107 120.0 . . ?
C107 C108 H108 120.0 . . ?
C109 C108 C107 120.0 . . ?
C109 C108 H108 120.0 . . ?
C108 C109 H109 120.0 . . ?
C110 C109 C108 120.0 . . ?
C110 C109 H109 120.0 . . ?
C109 C110 H110 120.0 . . ?
C109 C110 C111 120.0 . . ?
C111 C110 H110 120.0 . . ?
C106 C111 H111 120.0 . . ?
C110 C111 C106 120.0 . . ?
C110 C111 H111 120.0 . . ?
O1 B1 C1 110.85(19) . . ?
O2 B1 O1 114.1(2) . . ?
O2 B1 O3 109.7(2) . . ?
O2 B1 C1 106.41(19) . . ?
O3 B1 O1 107.42(19) . . ?
O3 B1 C1 108.32(19) . . ?
O4 B2 O5 119.8(2) . . ?
O4 B2 O6 121.1(2) . . ?
O5 B2 O6 119.0(2) . . ?

loop_
_geom_bond_atom_site_label_1
_geom_bond_atom_site_label_2
_geom_bond_distance
_geom_bond_site_symmetry_2
_geom_bond_publ_flag
O1 C22 1.363(3) . ?
O1 B1 1.464(3) . ?
O2 C42 1.375(3) . ?
O2 B1 1.459(3) . ?
O3 C62 1.360(3) . ?
O3 B1 1.461(3) . ?
O4 C33 1.392(3) . ?
O4 B2 1.360(3) . ?
O5 C53 1.395(3) . ?
O5 B2 1.363(3) . ?
O6 C73 1.392(3) . ?
O6 B2 1.364(3) . ?
N1 C1 1.364(3) . ?
N1 C2 1.383(3) . ?
N1 C4 1.455(3) . ?
N2 C1 1.357(3) . ?
N2 C3 1.381(3) . ?
N2 C13 1.454(3) . ?
C1 B1 1.709(4) . ?
C2 H2 0.9500 . ?
C2 C3 1.333(4) . ?
C3 H3 0.9500 . ?
C4 C5 1.393(4) . ?
C4 C9 1.395(4) . ?
C5 C6 1.397(4) . ?
C5 C10 1.503(4) . ?
C6 H6 0.9500 . ?
C6 C7 1.387(4) . ?
C7 C8 1.387(4) . ?
C7 C11 1.515(4) . ?
C8 H8 0.9500 . ?
C8 C9 1.389(4) . ?
C9 C12 1.503(4) . ?
C10 H10A 0.9800 . ?
C10 H10B 0.9800 . ?
C10 H10C 0.9800 . ?
C11 H11A 0.9800 . ?
C11 H11B 0.9800 . ?
C11 H11C 0.9800 . ?
C12 H12A 0.9800 . ?
C12 H12B 0.9800 . ?
C12 H12C 0.9800 . ?
C13 C14 1.398(4) . ?
C13 C18 1.387(3) . ?
C14 C15 1.390(4) . ?
C14 C19 1.502(4) . ?
C15 H15 0.9500 . ?
C15 C16 1.396(4) . ?
C16 C17 1.385(4) . ?
C16 C20 1.511(4) . ?
C17 H17 0.9500 . ?
C17 C18 1.389(4) . ?
C18 C21 1.502(4) . ?
C19 H19A 0.9800 . ?
C19 H19B 0.9800 . ?
C19 H19C 0.9800 . ?
C20 H20A 0.9800 . ?
C20 H20B 0.9800 . ?
C20 H20C 0.9800 . ?
C21 H21A 0.9800 . ?
C21 H21B 0.9800 . ?
C21 H21C 0.9800 . ?
C22 C23 1.388(3) . ?
C22 C31 1.417(3) . ?
C23 C24 1.424(3) . ?
C23 C32 1.485(3) . ?
C24 C25 1.422(3) . ?
C24 C29 1.425(3) . ?
C25 H25 0.9500 . ?
C25 C26 1.370(4) . ?
C26 H26 0.9500 . ?
C26 C27 1.409(4) . ?
C27 H27 0.9500 . ?
C27 C28 1.360(4) . ?
C28 H28 0.9500 . ?
C28 C29 1.414(3) . ?
C29 C30 1.413(3) . ?
C30 H30 0.9500 . ?
C30 C31 1.366(3) . ?
C31 H31 0.9500 . ?
C32 C33 1.376(3) . ?
C32 C41 1.430(3) . ?
C33 C34 1.407(3) . ?
C34 H34 0.9500 . ?
C34 C35 1.364(4) . ?
C35 H35 0.9500 . ?
C35 C36 1.411(4) . ?
C36 C37 1.414(4) . ?
C36 C41 1.429(3) . ?
C37 H37 0.9500 . ?
C37 C38 1.360(4) . ?
C38 H38 0.9500 . ?
C38 C39 1.407(4) . ?
C39 H39 0.9500 . ?
C39 C40 1.369(4) . ?
C40 H40 0.9500 . ?
C40 C41 1.416(4) . ?
C42 C43 1.376(3) . ?
C42 C51 1.414(3) . ?
C43 C44 1.431(3) . ?
C43 C52 1.485(3) . ?
C44 C45 1.416(3) . ?
C44 C49 1.419(3) . ?
C45 H45 0.9500 . ?
C45 C46 1.372(4) . ?
C46 H46 0.9500 . ?
C46 C47 1.407(4) . ?
C47 H47 0.9500 . ?
C47 C48 1.363(4) . ?
C48 H48 0.9500 . ?
C48 C49 1.423(3) . ?
C49 C50 1.410(4) . ?
C50 H50 0.9500 . ?
C50 C51 1.364(3) . ?
C51 H51 0.9500 . ?
C52 C53 1.370(3) . ?
C52 C61 1.430(3) . ?
C53 C54 1.407(3) . ?
C54 H54 0.9500 . ?
C54 C55 1.366(4) . ?
C55 H55 0.9500 . ?
C55 C56 1.415(4) . ?
C56 C57 1.416(4) . ?
C56 C61 1.421(4) . ?
C57 H57 0.9500 . ?
C57 C58 1.361(4) . ?
C58 H58 0.9500 . ?
C58 C59 1.404(4) . ?
C59 H59 0.9500 . ?
C59 C60 1.370(4) . ?
C60 H60 0.9500 . ?
C60 C61 1.421(4) . ?
C62 C63 1.379(3) . ?
C62 C71 1.424(3) . ?
C63 C64 1.430(3) . ?
C63 C72 1.493(3) . ?
C64 C65 1.421(4) . ?
C64 C69 1.416(3) . ?
C65 H65 0.9500 . ?
C65 C66 1.374(4) . ?
C66 H66 0.9500 . ?
C66 C67 1.403(4) . ?
C67 H67 0.9500 . ?
C67 C68 1.363(4) . ?
C68 H68 0.9500 . ?
C68 C69 1.418(4) . ?
C69 C70 1.415(4) . ?
C70 H70 0.9500 . ?
C70 C71 1.360(3) . ?
C71 H71 0.9500 . ?
C72 C73 1.369(4) . ?
C72 C81 1.426(3) . ?
C73 C74 1.407(4) . ?
C74 H74 0.9500 . ?
C74 C75 1.366(4) . ?
C75 H75 0.9500 . ?
C75 C76 1.412(4) . ?
C76 C77 1.414(4) . ?
C76 C81 1.420(4) . ?
C77 H77 0.9500 . ?
C77 C78 1.364(4) . ?
C78 H78 0.9500 . ?
C78 C79 1.401(4) . ?
C79 H79 0.9500 . ?
C79 C80 1.369(4) . ?
C80 H80 0.9500 . ?
C80 C81 1.417(4) . ?
C82 H82 0.9500 . ?
C82 C83 1.372(4) . ?
C82 C87 1.387(5) . ?
C83 H83 0.9500 . ?
C83 C84 1.375(4) . ?
C84 H84 0.9500 . ?
C84 C85 1.384(4) . ?
C85 H85 0.9500 . ?
C85 C86 1.373(4) . ?
C86 H86 0.9500 . ?
C86 C87 1.383(5) . ?
C87 H87 0.9500 . ?
C88 H88 0.9500 . ?
C88 C89 1.358(5) . ?
C88 C93 1.380(5) . ?
C89 H89 0.9500 . ?
C89 C90 1.357(5) . ?
C90 H90 0.9500 . ?
C90 C91 1.375(5) . ?
C91 H91 0.9500 . ?
C91 C92 1.377(5) . ?
C92 H92 0.9500 . ?
C92 C93 1.380(5) . ?
C93 H93 0.9500 . ?
C98A H98A 0.9500 . ?
C98A C97A 1.3900 . ?
C98A C99A 1.3900 . ?
C97A H97A 0.9500 . ?
C97A C96A 1.3900 . ?
C96A H96A 0.9500 . ?
C96A C95A 1.3900 . ?
C95A H95A 0.9500 . ?
C95A C94A 1.3900 . ?
C94A H94A 0.9500 . ?
C94A C99A 1.3900 . ?
C99A H99A 0.9500 . ?
C98B H98B 0.9500 . ?
C98B C97B 1.3900 . ?
C98B C99B 1.3900 . ?
C97B H97B 0.9500 . ?
C97B C96B 1.3900 . ?
C96B H96B 0.9500 . ?
C96B C95B 1.3900 . ?
C95B H95B 0.9500 . ?
C95B C94B 1.3900 . ?
C94B H94B 0.9500 . ?
C94B C99B 1.3900 . ?
C99B H99B 0.9500 . ?
C100 H100 0.9500 . ?
C100 C101 1.3900 . ?
C100 C105 1.3900 . ?
C101 H101 0.9500 . ?
C101 C102 1.3900 . ?
C102 H102 0.9500 . ?
C102 C103 1.3900 . ?
C103 H103 0.9500 . ?
C103 C104 1.3900 . ?
C104 H104 0.9500 . ?
C104 C105 1.3900 . ?
C105 H105 0.9500 . ?
C106 H106 0.9500 . ?
C106 C107 1.3900 . ?
C106 C111 1.3900 . ?
C107 H107 0.9500 . ?
C107 C108 1.3900 . ?
C108 H108 0.9500 . ?
C108 C109 1.3900 . ?
C109 H109 0.9500 . ?
C109 C110 1.3900 . ?
C110 H110 0.9500 . ?
C110 C111 1.3900 . ?
C111 H111 0.9500 . ?

loop_
_geom_torsion_atom_site_label_1
_geom_torsion_atom_site_label_2
_geom_torsion_atom_site_label_3
_geom_torsion_atom_site_label_4
_geom_torsion
_geom_torsion_site_symmetry_1
_geom_torsion_site_symmetry_2
_geom_torsion_site_symmetry_3
_geom_torsion_site_symmetry_4
_geom_torsion_publ_flag
O1 C22 C23 C24 176.1(2) . . . . ?
O1 C22 C23 C32 -7.8(3) . . . . ?
O1 C22 C31 C30 -174.0(2) . . . . ?
O2 C42 C43 C44 175.3(2) . . . . ?
O2 C42 C43 C52 -10.8(3) . . . . ?
O2 C42 C51 C50 -173.0(2) . . . . ?
O3 C62 C63 C64 178.4(2) . . . . ?
O3 C62 C63 C72 -5.4(3) . . . . ?
O3 C62 C71 C70 -177.3(2) . . . . ?
O4 C33 C34 C35 -176.7(2) . . . . ?
O5 C53 C54 C55 -174.5(2) . . . . ?
O6 C73 C74 C75 -175.3(2) . . . . ?
N1 C1 B1 O1 149.8(2) . . . . ?
N1 C1 B1 O2 -85.7(3) . . . . ?
N1 C1 B1 O3 32.2(3) . . . . ?
N1 C2 C3 N2 -0.7(3) . . . . ?
N1 C4 C5 C6 173.3(2) . . . . ?
N1 C4 C5 C10 -4.8(3) . . . . ?
N1 C4 C9 C8 -173.1(2) . . . . ?
N1 C4 C9 C12 5.7(4) . . . . ?
N2 C1 B1 O1 -25.1(3) . . . . ?
N2 C1 B1 O2 99.4(3) . . . . ?
N2 C1 B1 O3 -142.7(2) . . . . ?
N2 C13 C14 C15 -173.1(2) . . . . ?
N2 C13 C14 C19 10.2(3) . . . . ?
N2 C13 C18 C17 174.4(2) . . . . ?
N2 C13 C18 C21 -5.3(3) . . . . ?
C1 N1 C2 C3 0.3(3) . . . . ?
C1 N1 C4 C5 82.0(3) . . . . ?
C1 N1 C4 C9 -107.8(3) . . . . ?
C1 N2 C3 C2 0.9(3) . . . . ?
C1 N2 C13 C14 -91.2(3) . . . . ?
C1 N2 C13 C18 98.1(3) . . . . ?
C2 N1 C1 N2 0.2(3) . . . . ?
C2 N1 C1 B1 -175.9(2) . . . . ?
C2 N1 C4 C5 -86.7(3) . . . . ?
C2 N1 C4 C9 83.5(3) . . . . ?
C3 N2 C1 N1 -0.7(3) . . . . ?
C3 N2 C1 B1 175.1(2) . . . . ?
C3 N2 C13 C14 79.6(3) . . . . ?
C3 N2 C13 C18 -91.0(3) . . . . ?
C4 N1 C1 N2 -169.1(2) . . . . ?
C4 N1 C1 B1 14.9(4) . . . . ?
C4 N1 C2 C3 171.1(2) . . . . ?
C4 C5 C6 C7 -1.5(4) . . . . ?
C5 C4 C9 C8 -3.6(4) . . . . ?
C5 C4 C9 C12 175.2(2) . . . . ?
C5 C6 C7 C8 -0.5(4) . . . . ?
C5 C6 C7 C11 -179.0(2) . . . . ?
C6 C7 C8 C9 0.5(4) . . . . ?
C7 C8 C9 C4 1.4(4) . . . . ?
C7 C8 C9 C12 -177.4(3) . . . . ?
C9 C4 C5 C6 3.6(4) . . . . ?
C9 C4 C5 C10 -174.6(2) . . . . ?
C10 C5 C6 C7 176.7(2) . . . . ?
C11 C7 C8 C9 179.0(3) . . . . ?
C13 N2 C1 N1 170.6(2) . . . . ?
C13 N2 C1 B1 -13.6(4) . . . . ?
C13 N2 C3 C2 -171.6(2) . . . . ?
C13 C14 C15 C16 -0.5(4) . . . . ?
C14 C13 C18 C17 4.3(4) . . . . ?
C14 C13 C18 C21 -175.3(2) . . . . ?
C14 C15 C16 C17 2.4(4) . . . . ?
C14 C15 C16 C20 -176.8(2) . . . . ?
C15 C16 C17 C18 -0.8(4) . . . . ?
C16 C17 C18 C13 -2.4(4) . . . . ?
C16 C17 C18 C21 177.2(2) . . . . ?
C18 C13 C14 C15 -2.9(4) . . . . ?
C18 C13 C14 C19 -179.6(2) . . . . ?
C19 C14 C15 C16 176.2(2) . . . . ?
C20 C16 C17 C18 178.3(2) . . . . ?
C22 O1 B1 O2 -29.7(3) . . . . ?
C22 O1 B1 O3 -151.5(2) . . . . ?
C22 O1 B1 C1 90.4(3) . . . . ?
C22 C23 C24 C25 178.7(2) . . . . ?
C22 C23 C24 C29 -1.4(3) . . . . ?
C22 C23 C32 C33 -71.2(3) . . . . ?
C22 C23 C32 C41 108.9(3) . . . . ?
C23 C22 C31 C30 5.1(3) . . . . ?
C23 C24 C25 C26 177.9(2) . . . . ?
C23 C24 C29 C28 -177.8(2) . . . . ?
C23 C24 C29 C30 3.9(3) . . . . ?
C23 C32 C33 O4 -5.8(3) . . . . ?
C23 C32 C33 C34 176.8(2) . . . . ?
C23 C32 C41 C36 -175.5(2) . . . . ?
C23 C32 C41 C40 4.7(4) . . . . ?
C24 C23 C32 C33 104.9(3) . . . . ?
C24 C23 C32 C41 -75.1(3) . . . . ?
C24 C25 C26 C27 0.5(4) . . . . ?
C24 C29 C30 C31 -1.9(3) . . . . ?
C25 C24 C29 C28 2.1(3) . . . . ?
C25 C24 C29 C30 -176.3(2) . . . . ?
C25 C26 C27 C28 0.9(4) . . . . ?
C26 C27 C28 C29 -0.8(4) . . . . ?
C27 C28 C29 C24 -0.8(4) . . . . ?
C27 C28 C29 C30 177.5(2) . . . . ?
C28 C29 C30 C31 179.8(2) . . . . ?
C29 C24 C25 C26 -1.9(4) . . . . ?
C29 C30 C31 C22 -2.6(4) . . . . ?
C31 C22 C23 C24 -3.1(3) . . . . ?
C31 C22 C23 C32 173.1(2) . . . . ?
C32 C23 C24 C25 2.7(3) . . . . ?
C32 C23 C24 C29 -177.5(2) . . . . ?
C32 C33 C34 C35 0.5(3) . . . . ?
C33 O4 B2 O5 -157.6(2) . . . . ?
C33 O4 B2 O6 27.0(4) . . . . ?
C33 C32 C41 C36 4.6(3) . . . . ?
C33 C32 C41 C40 -175.3(2) . . . . ?
C33 C34 C35 C36 0.9(4) . . . . ?
C34 C35 C36 C37 179.9(2) . . . . ?
C34 C35 C36 C41 0.5(4) . . . . ?
C35 C36 C37 C38 -177.6(2) . . . . ?
C35 C36 C41 C32 -3.3(3) . . . . ?
C35 C36 C41 C40 176.6(2) . . . . ?
C36 C37 C38 C39 0.4(4) . . . . ?
C37 C36 C41 C32 177.3(2) . . . . ?
C37 C36 C41 C40 -2.9(3) . . . . ?
C37 C38 C39 C40 -1.6(4) . . . . ?
C38 C39 C40 C41 0.5(4) . . . . ?
C39 C40 C41 C32 -178.4(2) . . . . ?
C39 C40 C41 C36 1.7(4) . . . . ?
C41 C32 C33 O4 174.13(19) . . . . ?
C41 C32 C33 C34 -3.3(3) . . . . ?
C41 C36 C37 C38 1.8(4) . . . . ?
C42 O2 B1 O1 -109.7(3) . . . . ?
C42 O2 B1 O3 10.8(3) . . . . ?
C42 O2 B1 C1 127.8(2) . . . . ?
C42 C43 C44 C45 175.8(2) . . . . ?
C42 C43 C44 C49 -1.9(3) . . . . ?
C42 C43 C52 C53 -90.6(3) . . . . ?
C42 C43 C52 C61 93.3(3) . . . . ?
C43 C42 C51 C50 3.6(4) . . . . ?
C43 C44 C45 C46 -176.9(2) . . . . ?
C43 C44 C49 C48 179.5(2) . . . . ?
C43 C44 C49 C50 3.0(3) . . . . ?
C43 C52 C53 O5 -0.4(3) . . . . ?
C43 C52 C53 C54 -174.9(2) . . . . ?
C43 C52 C61 C56 174.5(2) . . . . ?
C43 C52 C61 C60 -6.1(4) . . . . ?
C44 C43 C52 C53 83.4(3) . . . . ?
C44 C43 C52 C61 -92.7(3) . . . . ?
C44 C45 C46 C47 -2.4(4) . . . . ?
C44 C49 C50 C51 -0.8(3) . . . . ?
C45 C44 C49 C48 1.7(3) . . . . ?
C45 C44 C49 C50 -174.8(2) . . . . ?
C45 C46 C47 C48 1.3(4) . . . . ?
C46 C47 C48 C49 1.2(4) . . . . ?
C47 C48 C49 C44 -2.7(4) . . . . ?
C47 C48 C49 C50 173.7(2) . . . . ?
C48 C49 C50 C51 -177.2(2) . . . . ?
C49 C44 C45 C46 0.8(4) . . . . ?
C49 C50 C51 C42 -2.5(4) . . . . ?
C51 C42 C43 C44 -1.4(3) . . . . ?
C51 C42 C43 C52 172.6(2) . . . . ?
C52 C43 C44 C45 1.7(3) . . . . ?
C52 C43 C44 C49 -176.0(2) . . . . ?
C52 C53 C54 C55 -0.2(4) . . . . ?
C53 O5 B2 O4 21.6(4) . . . . ?
C53 O5 B2 O6 -162.9(2) . . . . ?
C53 C52 C61 C56 -1.6(3) . . . . ?
C53 C52 C61 C60 177.8(2) . . . . ?
C53 C54 C55 C56 -0.7(4) . . . . ?
C54 C55 C56 C57 -179.6(2) . . . . ?
C54 C55 C56 C61 0.4(4) . . . . ?
C55 C56 C57 C58 179.5(3) . . . . ?
C55 C56 C61 C52 0.7(3) . . . . ?
C55 C56 C61 C60 -178.6(2) . . . . ?
C56 C57 C58 C59 -0.5(4) . . . . ?
C57 C56 C61 C52 -179.2(2) . . . . ?
C57 C56 C61 C60 1.4(3) . . . . ?
C57 C58 C59 C60 0.8(4) . . . . ?
C58 C59 C60 C61 0.0(4) . . . . ?
C59 C60 C61 C52 179.5(2) . . . . ?
C59 C60 C61 C56 -1.1(4) . . . . ?
C61 C52 C53 O5 175.9(2) . . . . ?
C61 C52 C53 C54 1.4(3) . . . . ?
C61 C56 C57 C58 -0.6(4) . . . . ?
C62 O3 B1 O1 -23.1(3) . . . . ?
C62 O3 B1 O2 -147.6(2) . . . . ?
C62 O3 B1 C1 96.7(2) . . . . ?
C62 C63 C64 C65 176.4(2) . . . . ?
C62 C63 C64 C69 -1.6(3) . . . . ?
C62 C63 C72 C73 -91.9(3) . . . . ?
C62 C63 C72 C81 93.0(3) . . . . ?
C63 C62 C71 C70 -1.2(4) . . . . ?
C63 C64 C65 C66 -176.3(2) . . . . ?
C63 C64 C69 C68 177.6(2) . . . . ?
C63 C64 C69 C70 0.1(3) . . . . ?
C63 C72 C73 O6 -0.2(3) . . . . ?
C63 C72 C73 C74 -176.3(2) . . . . ?
C63 C72 C81 C76 176.2(2) . . . . ?
C63 C72 C81 C80 -3.1(4) . . . . ?
C64 C63 C72 C73 84.4(3) . . . . ?
C64 C63 C72 C81 -90.7(3) . . . . ?
C64 C65 C66 C67 -1.5(4) . . . . ?
C64 C69 C70 C71 0.9(4) . . . . ?
C65 C64 C69 C68 -0.5(3) . . . . ?
C65 C64 C69 C70 -178.0(2) . . . . ?
C65 C66 C67 C68 0.0(4) . . . . ?
C66 C67 C68 C69 1.2(4) . . . . ?
C67 C68 C69 C64 -1.0(4) . . . . ?
C67 C68 C69 C70 176.5(2) . . . . ?
C68 C69 C70 C71 -176.5(2) . . . . ?
C69 C64 C65 C66 1.7(4) . . . . ?
C69 C70 C71 C62 -0.4(4) . . . . ?
C71 C62 C63 C64 2.2(3) . . . . ?
C71 C62 C63 C72 178.4(2) . . . . ?
C72 C63 C64 C65 0.1(3) . . . . ?
C72 C63 C64 C69 -178.0(2) . . . . ?
C72 C73 C74 C75 0.7(4) . . . . ?
C73 O6 B2 O4 -154.4(2) . . . . ?
C73 O6 B2 O5 30.2(3) . . . . ?
C73 C72 C81 C76 1.0(3) . . . . ?
C73 C72 C81 C80 -178.3(2) . . . . ?
C73 C74 C75 C76 -0.3(4) . . . . ?
C74 C75 C76 C77 179.6(2) . . . . ?
C74 C75 C76 C81 0.2(4) . . . . ?
C75 C76 C77 C78 -178.2(3) . . . . ?
C75 C76 C81 C72 -0.6(4) . . . . ?
C75 C76 C81 C80 178.8(2) . . . . ?
C76 C77 C78 C79 -0.6(4) . . . . ?
C77 C76 C81 C72 -180.0(2) . . . . ?
C77 C76 C81 C80 -0.6(4) . . . . ?
C77 C78 C79 C80 -0.6(4) . . . . ?
C78 C79 C80 C81 1.1(4) . . . . ?
C79 C80 C81 C72 178.8(2) . . . . ?
C79 C80 C81 C76 -0.5(4) . . . . ?
C81 C72 C73 O6 175.1(2) . . . . ?
C81 C72 C73 C74 -1.1(4) . . . . ?
C81 C76 C77 C78 1.2(4) . . . . ?
C82 C83 C84 C85 0.0(5) . . . . ?
C83 C82 C87 C86 0.1(4) . . . . ?
C83 C84 C85 C86 -0.3(5) . . . . ?
C84 C85 C86 C87 0.6(5) . . . . ?
C85 C86 C87 C82 -0.5(4) . . . . ?
C87 C82 C83 C84 0.2(5) . . . . ?
C88 C89 C90 C91 -0.3(5) . . . . ?
C89 C88 C93 C92 -0.2(5) . . . . ?
C89 C90 C91 C92 0.5(5) . . . . ?
C90 C91 C92 C93 -0.6(5) . . . . ?
C91 C92 C93 C88 0.5(5) . . . . ?
C93 C88 C89 C90 0.2(5) . . . . ?
C98A C97A C96A C95A 0.0 . . . . ?
C97A C98A C99A C94A 0.0 . . . . ?
C97A C96A C95A C94A 0.0 . . . . ?
C96A C95A C94A C99A 0.0 . . . . ?
C95A C94A C99A C98A 0.0 . . . . ?
C99A C98A C97A C96A 0.0 . . . . ?
C98B C97B C96B C95B 0.0 . . . . ?
C97B C98B C99B C94B 0.0 . . . . ?
C97B C96B C95B C94B 0.0 . . . . ?
C96B C95B C94B C99B 0.0 . . . . ?
C95B C94B C99B C98B 0.0 . . . . ?
C99B C98B C97B C96B 0.0 . . . . ?
C100 C101 C102 C103 0.0 . . . . ?
C101 C100 C105 C104 0.0 . . . . ?
C101 C102 C103 C104 0.0 . . . . ?
C102 C103 C104 C105 0.0 . . . . ?
C103 C104 C105 C100 0.0 . . . . ?
C105 C100 C101 C102 0.0 . . . . ?
C106 C107 C108 C109 0.0 . . . . ?
C107 C106 C111 C110 0.0 . . . . ?
C107 C108 C109 C110 0.0 . . . . ?
C108 C109 C110 C111 0.0 . . . . ?
C109 C110 C111 C106 0.0 . . . . ?
C111 C106 C107 C108 0.0 . . . . ?
B1 O1 C22 C23 169.5(2) . . . . ?
B1 O1 C22 C31 -11.4(4) . . . . ?
B1 O2 C42 C43 124.2(2) . . . . ?
B1 O2 C42 C51 -59.2(3) . . . . ?
B1 O3 C62 C63 138.6(2) . . . . ?
B1 O3 C62 C71 -45.2(3) . . . . ?
B2 O4 C33 C32 128.2(2) . . . . ?
B2 O4 C33 C34 -54.4(3) . . . . ?
B2 O5 C53 C52 120.8(3) . . . . ?
B2 O5 C53 C54 -64.6(3) . . . . ?
B2 O6 C73 C72 109.1(3) . . . . ?
B2 O6 C73 C74 -74.6(3) . . . . ?

loop_
_twin_individual_id
_twin_individual_mass_fraction_refined
1 0.6(8)
2 0.4(8)
